data_4081074
loop_
_publ_author_name
'Wang, Fenhua'
'Wang, Shaowu'
'Zhu, Xiancui'
'Zhou, Shuangliu'
'Miao, Hui'
'Gu, Xiaoxia'
'Wei, Yun'
'Yuan, Qingbing'

_publ_section_title
;
 Novel Lanthanide Amides Incorporating Neutral Pyrrole Ligand in a
 Constrained Geometry Architecture: Synthesis, Characterization, Reaction,
 and Catalytic Activity
;
_journal_issue 14
_journal_name_full Organometallics
_journal_page_first 3920
_journal_paper_doi 10.1021/om400409x
_journal_volume 32
_journal_year 2013
_chemical_formula_sum 'C32 H43 La N6'
_chemical_formula_weight 650.63
_chemical_name_systematic
;

 ?

;
_space_group_IT_number 2
_symmetry_cell_setting triclinic
_symmetry_space_group_name_Hall '-P 1'
_symmetry_space_group_name_H-M 'P -1'
_atom_sites_solution_hydrogens geom
_atom_sites_solution_primary direct
_atom_sites_solution_secondary difmap
_audit_creation_method SHELXL-97
_cell_angle_alpha 85.596(3)
_cell_angle_beta 81.225(3)
_cell_angle_gamma 66.324(3)
_cell_formula_units_Z 2
_cell_length_a 10.143(2)
_cell_length_b 10.307(2)
_cell_length_c 16.905(4)
_cell_measurement_reflns_used 5537
_cell_measurement_temperature 293(2)
_cell_measurement_theta_max 0.00
_cell_measurement_theta_min 0.00
_cell_volume 1599.4(6)
_computing_cell_refinement 'Bruker SMART'
_computing_data_collection 'Bruker SMART'
_computing_data_reduction 'Bruker SAINT'
_computing_molecular_graphics 'Bruker SHELXTL'
_computing_publication_material 'Bruker SHELXTL'
_computing_structure_refinement 'SHELXL-97 (Sheldrick, 1997)'
_computing_structure_solution 'SHELXS-97 (Sheldrick, 1990)'
_diffrn_ambient_temperature 293(2)
_diffrn_measured_fraction_theta_full 0.964
_diffrn_measured_fraction_theta_max 0.964
_diffrn_measurement_device_type 'CCD area detector'
_diffrn_measurement_method 'phi and omega scans'
_diffrn_radiation_monochromator graphite
_diffrn_radiation_source 'fine-focus sealed tube'
_diffrn_radiation_type MoK\a
_diffrn_radiation_wavelength 0.71073
_diffrn_reflns_av_R_equivalents 0.0394
_diffrn_reflns_av_sigmaI/netI 0.0682
_diffrn_reflns_limit_h_max 13
_diffrn_reflns_limit_h_min -12
_diffrn_reflns_limit_k_max 13
_diffrn_reflns_limit_k_min -13
_diffrn_reflns_limit_l_max 21
_diffrn_reflns_limit_l_min -21
_diffrn_reflns_number 13174
_diffrn_reflns_theta_full 27.36
_diffrn_reflns_theta_max 27.36
_diffrn_reflns_theta_min 2.21
_exptl_absorpt_coefficient_mu 1.365
_exptl_absorpt_correction_T_max 0.8426
_exptl_absorpt_correction_T_min 0.8112
_exptl_absorpt_correction_type multi-scan
_exptl_crystal_colour colorless
_exptl_crystal_density_diffrn 1.351
_exptl_crystal_density_method 'not measured'
_exptl_crystal_description block
_exptl_crystal_F_000 668
_exptl_crystal_size_max 0.16
_exptl_crystal_size_mid 0.15
_exptl_crystal_size_min 0.13
_refine_diff_density_max 1.643
_refine_diff_density_min -1.393
_refine_diff_density_rms 0.113
_refine_ls_extinction_method none
_refine_ls_goodness_of_fit_ref 0.990
_refine_ls_hydrogen_treatment constr
_refine_ls_matrix_type full
_refine_ls_number_parameters 360
_refine_ls_number_reflns 6986
_refine_ls_number_restraints 0
_refine_ls_restrained_S_all 0.990
_refine_ls_R_factor_all 0.0822
_refine_ls_R_factor_gt 0.0514
_refine_ls_shift/su_max 0.000
_refine_ls_shift/su_mean 0.000
_refine_ls_structure_factor_coef Fsqd
_refine_ls_weighting_details 'calc w=1/[\s^2^(Fo^2^)+(0.0588P)^2^+2.5606P] where P=(Fo^2^+2Fc^2^)/3'
_refine_ls_weighting_scheme calc
_refine_ls_wR_factor_gt 0.1161
_refine_ls_wR_factor_ref 0.1328
_reflns_number_gt 5061
_reflns_number_total 6986
_reflns_threshold_expression >2sigma(I)
_cod_data_source_file om400409x_si_002.cif
_cod_data_source_block 7
_cod_depositor_comments
;
The following automatic conversions were performed:

'_symmetry_cell_setting' value 'Triclinic' changed to 'triclinic'
according to /home/saulius/struct/CIF-dictionaries/cif_core.dic
dictionary named 'cif_core.dic' version 2.4.2 from 2011-04-26.

Automatic conversion script
Id: cif_fix_values 1891 2012-01-12 08:04:46Z andrius 
;
_cod_original_sg_symbol_H-M P-1
_cod_database_code 4081074

loop_
_symmetry_equiv_pos_as_xyz
'x, y, z'
'-x, -y, -z'

loop_
_atom_site_label
_atom_site_type_symbol
_atom_site_fract_x
_atom_site_fract_y
_atom_site_fract_z
_atom_site_U_iso_or_equiv
_atom_site_adp_type
_atom_site_occupancy
_atom_site_symmetry_multiplicity
_atom_site_calc_flag
_atom_site_refinement_flags
C1 C 0.6047(7) 0.5618(8) 0.0712(4) 0.0660(17) Uani 1 1 d .
H1 H 0.5866 0.4962 0.0446 0.079 Uiso 1 1 calc R
C2 C 0.5540(7) 0.7016(9) 0.0459(4) 0.077(2) Uani 1 1 d .
H2 H 0.5016 0.7284 0.0026 0.092 Uiso 1 1 calc R
C3 C 0.5784(8) 0.8023(9) 0.0825(4) 0.078(2) Uani 1 1 d .
H3 H 0.5429 0.8963 0.0649 0.093 Uiso 1 1 calc R
C4 C 0.6575(7) 0.7601(8) 0.1465(4) 0.0688(18) Uani 1 1 d .
H4 H 0.6753 0.8266 0.1724 0.083 Uiso 1 1 calc R
C5 C 0.7104(6) 0.6202(7) 0.1724(4) 0.0564(15) Uani 1 1 d .
H5 H 0.7654 0.5941 0.2146 0.068 Uiso 1 1 calc R
C6 C 0.6834(6) 0.5173(7) 0.1369(3) 0.0518(14) Uani 1 1 d .
C7 C 0.6915(7) 0.2805(7) 0.1360(4) 0.0633(16) Uani 1 1 d .
H7A H 0.5936 0.3313 0.1229 0.076 Uiso 1 1 calc R
H7B H 0.6887 0.2106 0.1773 0.076 Uiso 1 1 calc R
C8 C 0.7902(7) 0.2042(7) 0.0615(4) 0.0667(17) Uani 1 1 d .
H8A H 0.7606 0.1317 0.0470 0.080 Uiso 1 1 calc R
H8B H 0.7811 0.2713 0.0171 0.080 Uiso 1 1 calc R
C9 C 1.0140(8) 0.3293(8) 0.0052(4) 0.0750(19) Uani 1 1 d .
H9A H 0.9354 0.4072 0.0323 0.113 Uiso 1 1 calc R
H9B H 0.9889 0.3163 -0.0453 0.113 Uiso 1 1 calc R
H9C H 1.0999 0.3490 -0.0037 0.113 Uiso 1 1 calc R
C10 C 1.0413(7) 0.1984(7) 0.0551(3) 0.0542(14) Uani 1 1 d .
C11 C 1.1644(7) 0.1149(7) 0.0869(4) 0.0619(16) Uani 1 1 d .
H11 H 1.2497 0.1302 0.0820 0.074 Uiso 1 1 calc R
C12 C 1.1394(7) 0.0012(7) 0.1286(4) 0.0635(17) Uani 1 1 d .
H12 H 1.2060 -0.0723 0.1555 0.076 Uiso 1 1 calc R
C13 C 0.9997(7) 0.0175(6) 0.1228(4) 0.0576(15) Uani 1 1 d .
C14 C 0.9221(9) -0.0754(7) 0.1513(5) 0.080(2) Uani 1 1 d .
H14A H 0.8426 -0.0277 0.1916 0.120 Uiso 1 1 calc R
H14B H 0.9877 -0.1614 0.1735 0.120 Uiso 1 1 calc R
H14C H 0.8855 -0.0974 0.1072 0.120 Uiso 1 1 calc R
C15 C 0.7219(7) 0.1087(7) 0.3386(4) 0.0634(16) Uani 1 1 d .
H15 H 0.6371 0.1671 0.3181 0.076 Uiso 1 1 calc R
C16 C 0.7313(8) 0.0000(8) 0.3933(5) 0.083(2) Uani 1 1 d .
H16 H 0.6572 -0.0278 0.4162 0.100 Uiso 1 1 calc R
C17 C 0.8740(9) -0.0581(8) 0.4065(5) 0.088(2) Uani 1 1 d .
H17 H 0.9150 -0.1347 0.4405 0.106 Uiso 1 1 calc R
C18 C 0.9457(7) 0.0155(6) 0.3614(4) 0.0551(14) Uani 1 1 d .
C19 C 1.0926(7) -0.0020(7) 0.3598(4) 0.0595(15) Uani 1 1 d .
H19 H 1.1505 -0.0744 0.3911 0.071 Uiso 1 1 calc R
C20 C 1.3029(6) 0.0526(7) 0.3267(4) 0.0620(16) Uani 1 1 d .
C21 C 1.2907(8) 0.1669(9) 0.3837(5) 0.083(2) Uani 1 1 d .
H21A H 1.2417 0.2589 0.3607 0.125 Uiso 1 1 calc R
H21B H 1.3862 0.1559 0.3921 0.125 Uiso 1 1 calc R
H21C H 1.2366 0.1574 0.4340 0.125 Uiso 1 1 calc R
C22 C 1.3938(9) -0.0924(9) 0.3556(7) 0.113(3) Uani 1 1 d .
H22A H 1.3578 -0.1057 0.4102 0.169 Uiso 1 1 calc R
H22B H 1.4927 -0.1024 0.3523 0.169 Uiso 1 1 calc R
H22C H 1.3891 -0.1623 0.3229 0.169 Uiso 1 1 calc R
C23 C 1.3718(7) 0.0817(9) 0.2453(5) 0.088(2) Uani 1 1 d .
H23A H 1.3775 0.0132 0.2081 0.132 Uiso 1 1 calc R
H23B H 1.4677 0.0753 0.2491 0.132 Uiso 1 1 calc R
H23C H 1.3139 0.1751 0.2271 0.132 Uiso 1 1 calc R
C24 C 1.2040(7) 0.4463(8) 0.1551(4) 0.0708(18) Uani 1 1 d .
H24 H 1.2414 0.4013 0.1062 0.085 Uiso 1 1 calc R
C25 C 1.2502(8) 0.5400(8) 0.1832(6) 0.088(2) Uani 1 1 d .
H25 H 1.3234 0.5677 0.1585 0.105 Uiso 1 1 calc R
C26 C 1.1656(9) 0.5841(9) 0.2554(5) 0.087(2) Uani 1 1 d .
H26 H 1.1697 0.6493 0.2890 0.105 Uiso 1 1 calc R
C27 C 1.0725(6) 0.5135(6) 0.2691(4) 0.0552(14) Uani 1 1 d .
C28 C 0.9641(7) 0.5251(6) 0.3353(4) 0.0579(15) Uani 1 1 d .
H28 H 0.9492 0.5897 0.3746 0.069 Uiso 1 1 calc R
C29 C 0.7728(7) 0.4760(6) 0.4152(3) 0.0571(15) Uani 1 1 d .
C30 C 0.7395(10) 0.6094(8) 0.4606(5) 0.093(3) Uani 1 1 d .
H30A H 0.8205 0.5973 0.4875 0.139 Uiso 1 1 calc R
H30B H 0.6547 0.6269 0.4992 0.139 Uiso 1 1 calc R
H30C H 0.7223 0.6883 0.4237 0.139 Uiso 1 1 calc R
C31 C 0.6368(7) 0.4859(8) 0.3839(4) 0.077(2) Uani 1 1 d .
H31A H 0.6039 0.5678 0.3494 0.115 Uiso 1 1 calc R
H31B H 0.5624 0.4939 0.4280 0.115 Uiso 1 1 calc R
H31C H 0.6580 0.4024 0.3544 0.115 Uiso 1 1 calc R
C32 C 0.8232(9) 0.3489(8) 0.4718(4) 0.087(2) Uani 1 1 d .
H32A H 0.8487 0.2635 0.4431 0.130 Uiso 1 1 calc R
H32B H 0.7464 0.3570 0.5146 0.130 Uiso 1 1 calc R
H32C H 0.9065 0.3459 0.4936 0.130 Uiso 1 1 calc R
La1 La 0.95914(3) 0.26792(4) 0.227784(19) 0.04496(12) Uani 1 1 d .
N1 N 0.7390(5) 0.3792(5) 0.1668(3) 0.0554(12) Uani 1 1 d .
N2 N 0.9412(5) 0.1394(5) 0.0769(3) 0.0568(12) Uani 1 1 d .
N3 N 0.8515(5) 0.1197(5) 0.3184(3) 0.0538(12) Uani 1 1 d .
N4 N 1.1505(5) 0.0759(5) 0.3178(3) 0.0512(11) Uani 1 1 d .
N5 N 1.0969(5) 0.4268(6) 0.2071(3) 0.0592(13) Uani 1 1 d .
N6 N 0.8854(5) 0.4525(5) 0.3445(3) 0.0462(10) Uani 1 1 d .

loop_
_atom_site_aniso_label
_atom_site_aniso_U_11
_atom_site_aniso_U_22
_atom_site_aniso_U_33
_atom_site_aniso_U_23
_atom_site_aniso_U_13
_atom_site_aniso_U_12
C1 0.053(4) 0.082(5) 0.055(4) -0.013(3) -0.011(3) -0.014(3)
C2 0.050(4) 0.094(6) 0.060(4) 0.001(4) -0.010(3) 0.000(4)
C3 0.066(4) 0.075(5) 0.067(5) 0.007(4) 0.005(4) -0.009(4)
C4 0.056(4) 0.065(4) 0.073(5) -0.018(3) 0.011(3) -0.016(3)
C5 0.044(3) 0.062(4) 0.052(3) -0.014(3) -0.003(3) -0.008(3)
C6 0.038(3) 0.062(4) 0.043(3) -0.008(3) 0.000(2) -0.008(3)
C7 0.050(3) 0.074(4) 0.064(4) -0.007(3) -0.009(3) -0.021(3)
C8 0.063(4) 0.068(4) 0.065(4) -0.018(3) -0.020(3) -0.015(3)
C9 0.081(5) 0.073(5) 0.057(4) -0.013(3) 0.012(3) -0.021(4)
C10 0.059(4) 0.060(4) 0.041(3) -0.015(3) 0.004(3) -0.022(3)
C11 0.056(4) 0.070(4) 0.052(4) -0.024(3) 0.009(3) -0.019(3)
C12 0.065(4) 0.055(4) 0.056(4) -0.025(3) -0.002(3) -0.007(3)
C13 0.075(4) 0.042(3) 0.052(3) -0.015(3) -0.008(3) -0.016(3)
C14 0.101(6) 0.058(4) 0.088(5) -0.018(4) -0.010(4) -0.038(4)
C15 0.048(3) 0.069(4) 0.074(4) -0.001(3) -0.012(3) -0.024(3)
C16 0.072(5) 0.081(5) 0.109(6) 0.026(5) -0.023(4) -0.044(4)
C17 0.088(6) 0.067(5) 0.114(7) 0.040(5) -0.028(5) -0.037(4)
C18 0.055(4) 0.046(3) 0.063(4) 0.001(3) -0.011(3) -0.017(3)
C19 0.051(3) 0.045(3) 0.072(4) -0.002(3) -0.017(3) -0.005(3)
C20 0.038(3) 0.056(4) 0.080(4) -0.022(3) -0.014(3) 0.000(3)
C21 0.065(4) 0.105(6) 0.091(5) -0.037(4) -0.011(4) -0.038(4)
C22 0.061(5) 0.068(5) 0.195(11) 0.002(6) -0.048(6) -0.002(4)
C23 0.043(4) 0.119(7) 0.091(6) -0.026(5) 0.000(4) -0.019(4)
C24 0.054(4) 0.071(5) 0.077(5) -0.006(4) 0.013(3) -0.021(3)
C25 0.060(4) 0.079(5) 0.128(7) -0.007(5) 0.011(4) -0.038(4)
C26 0.088(6) 0.079(5) 0.110(6) -0.020(5) -0.001(5) -0.051(5)
C27 0.049(3) 0.049(3) 0.068(4) -0.008(3) -0.004(3) -0.021(3)
C28 0.067(4) 0.048(3) 0.056(4) -0.015(3) -0.011(3) -0.016(3)
C29 0.071(4) 0.053(4) 0.040(3) -0.015(3) 0.009(3) -0.021(3)
C30 0.112(6) 0.069(5) 0.086(5) -0.037(4) 0.033(5) -0.034(5)
C31 0.053(4) 0.084(5) 0.076(5) -0.014(4) 0.017(3) -0.016(4)
C32 0.097(6) 0.084(6) 0.055(4) -0.002(4) 0.009(4) -0.019(4)
La1 0.04285(18) 0.0464(2) 0.04320(19) -0.01113(12) -0.00196(12) -0.01468(13)
N1 0.048(3) 0.063(3) 0.048(3) -0.018(2) -0.004(2) -0.011(2)
N2 0.061(3) 0.056(3) 0.050(3) -0.022(2) -0.004(2) -0.018(3)
N3 0.052(3) 0.060(3) 0.054(3) -0.003(2) -0.008(2) -0.026(2)
N4 0.043(3) 0.042(3) 0.063(3) -0.016(2) -0.010(2) -0.006(2)
N5 0.056(3) 0.066(3) 0.058(3) -0.012(2) 0.006(2) -0.029(3)
N6 0.048(3) 0.045(3) 0.041(2) -0.0047(19) -0.0031(19) -0.014(2)

loop_
_atom_type_symbol
_atom_type_description
_atom_type_scat_dispersion_real
_atom_type_scat_dispersion_imag
_atom_type_scat_source
C C 0.0033 0.0016 'International Tables Vol C Tables 4.2.6.8 and 6.1.1.4'
H H 0.0000 0.0000 'International Tables Vol C Tables 4.2.6.8 and 6.1.1.4'
La La -0.2871 2.4523 'International Tables Vol C Tables 4.2.6.8 and 6.1.1.4'
N N 0.0061 0.0033 'International Tables Vol C Tables 4.2.6.8 and 6.1.1.4'

loop_
_geom_angle_atom_site_label_1
_geom_angle_atom_site_label_2
_geom_angle_atom_site_label_3
_geom_angle
C2 C1 C6 120.7(7)
C2 C1 H1 119.7
C6 C1 H1 119.7
C3 C2 C1 122.1(7)
C3 C2 H2 118.9
C1 C2 H2 118.9
C2 C3 C4 118.0(7)
C2 C3 H3 121.0
C4 C3 H3 121.0
C5 C4 C3 120.8(7)
C5 C4 H4 119.6
C3 C4 H4 119.6
C4 C5 C6 121.7(6)
C4 C5 H5 119.1
C6 C5 H5 119.1
N1 C6 C5 118.4(5)
N1 C6 C1 125.0(6)
C5 C6 C1 116.6(6)
N1 C7 C8 112.9(5)
N1 C7 H7A 109.0
C8 C7 H7A 109.0
N1 C7 H7B 109.0
C8 C7 H7B 109.0
H7A C7 H7B 107.8
N2 C8 C7 110.3(5)
N2 C8 H8A 109.6
C7 C8 H8A 109.6
N2 C8 H8B 109.6
C7 C8 H8B 109.6
H8A C8 H8B 108.1
C10 C9 H9A 109.5
C10 C9 H9B 109.5
H9A C9 H9B 109.5
C10 C9 H9C 109.5
H9A C9 H9C 109.5
H9B C9 H9C 109.5
C11 C10 N2 107.5(6)
C11 C10 C9 128.5(6)
N2 C10 C9 124.0(6)
C11 C10 La1 77.4(3)
N2 C10 La1 78.9(3)
C9 C10 La1 110.6(4)
C10 C11 C12 107.8(6)
C10 C11 La1 76.2(3)
C12 C11 La1 80.0(3)
C10 C11 H11 126.1
C12 C11 H11 126.1
La1 C11 H11 110.5
C13 C12 C11 108.3(6)
C13 C12 La1 78.2(3)
C11 C12 La1 73.1(3)
C13 C12 H12 125.8
C11 C12 H12 125.8
La1 C12 H12 115.0
C12 C13 N2 106.2(6)
C12 C13 C14 130.4(6)
N2 C13 C14 123.2(6)
C12 C13 La1 76.1(3)
N2 C13 La1 73.9(3)
C14 C13 La1 119.1(4)
C13 C14 H14A 109.5
C13 C14 H14B 109.5
H14A C14 H14B 109.5
C13 C14 H14C 109.5
H14A C14 H14C 109.5
H14B C14 H14C 109.5
N3 C15 C16 111.5(6)
N3 C15 H15 124.2
C16 C15 H15 124.2
C17 C16 C15 104.9(6)
C17 C16 H16 127.5
C15 C16 H16 127.5
C18 C17 C16 108.6(6)
C18 C17 H17 125.7
C16 C17 H17 125.7
N3 C18 C17 109.5(6)
N3 C18 C19 122.3(5)
C17 C18 C19 128.1(6)
N4 C19 C18 124.3(6)
N4 C19 H19 117.9
C18 C19 H19 117.9
N4 C20 C22 115.1(6)
N4 C20 C23 106.4(5)
C22 C20 C23 109.6(6)
N4 C20 C21 106.1(5)
C22 C20 C21 111.3(6)
C23 C20 C21 108.0(6)
C20 C21 H21A 109.5
C20 C21 H21B 109.5
H21A C21 H21B 109.5
C20 C21 H21C 109.5
H21A C21 H21C 109.5
H21B C21 H21C 109.5
C20 C22 H22A 109.5
C20 C22 H22B 109.5
H22A C22 H22B 109.5
C20 C22 H22C 109.5
H22A C22 H22C 109.5
H22B C22 H22C 109.5
C20 C23 H23A 109.5
C20 C23 H23B 109.5
H23A C23 H23B 109.5
C20 C23 H23C 109.5
H23A C23 H23C 109.5
H23B C23 H23C 109.5
N5 C24 C25 112.1(7)
N5 C24 H24 123.9
C25 C24 H24 123.9
C24 C25 C26 105.4(6)
C24 C25 H25 127.3
C26 C25 H25 127.3
C25 C26 C27 107.5(7)
C25 C26 H26 126.3
C27 C26 H26 126.3
N5 C27 C26 109.9(6)
N5 C27 C28 121.7(5)
C26 C27 C28 128.4(6)
N6 C28 C27 124.4(5)
N6 C28 H28 117.8
C27 C28 H28 117.8
N6 C29 C31 106.2(5)
N6 C29 C30 114.1(5)
C31 C29 C30 109.3(6)
N6 C29 C32 108.5(5)
C31 C29 C32 109.8(6)
C30 C29 C32 108.8(6)
C29 C30 H30A 109.5
C29 C30 H30B 109.5
H30A C30 H30B 109.5
C29 C30 H30C 109.5
H30A C30 H30C 109.5
H30B C30 H30C 109.5
C29 C31 H31A 109.5
C29 C31 H31B 109.5
H31A C31 H31B 109.5
C29 C31 H31C 109.5
H31A C31 H31C 109.5
H31B C31 H31C 109.5
C29 C32 H32A 109.5
C29 C32 H32B 109.5
H32A C32 H32B 109.5
C29 C32 H32C 109.5
H32A C32 H32C 109.5
H32B C32 H32C 109.5
N1 La1 N3 91.14(17)
N1 La1 N5 108.86(18)
N3 La1 N5 150.36(16)
N1 La1 N6 96.83(14)
N3 La1 N6 89.60(15)
N5 La1 N6 67.02(15)
N1 La1 N4 157.26(17)
N3 La1 N4 66.71(15)
N5 La1 N4 93.59(16)
N6 La1 N4 88.45(13)
N1 La1 C10 73.69(16)
N3 La1 C10 118.27(16)
N5 La1 C10 88.93(16)
N6 La1 C10 150.16(16)
N4 La1 C10 111.37(16)
N1 La1 C11 99.84(17)
N3 La1 C11 114.51(18)
N5 La1 C11 84.17(17)
N6 La1 C11 150.15(16)
N4 La1 C11 85.66(17)
C10 La1 C11 26.47(17)
N1 La1 N2 62.28(14)
N3 La1 N2 93.51(15)
N5 La1 N2 114.95(15)
N6 La1 N2 158.90(14)
N4 La1 N2 111.93(13)
C10 La1 N2 26.44(15)
C11 La1 N2 43.07(16)
N1 La1 C12 104.43(17)
N3 La1 C12 87.78(18)
N5 La1 C12 107.22(18)
N6 La1 C12 158.62(16)
N4 La1 C12 71.04(16)
C10 La1 C12 43.53(18)
C11 La1 C12 26.89(17)
N2 La1 C12 42.47(16)
N1 La1 C13 82.01(17)
N3 La1 C13 75.53(16)
N5 La1 C13 127.56(17)
N6 La1 C13 165.03(16)
N4 La1 C13 87.22(15)
C10 La1 C13 43.70(17)
C11 La1 C13 43.55(18)
N2 La1 C13 26.15(14)
C12 La1 C13 25.76(17)
C6 N1 C7 116.4(5)
C6 N1 La1 126.2(4)
C7 N1 La1 114.1(4)
C10 N2 C13 110.2(5)
C10 N2 C8 124.6(6)
C13 N2 C8 124.9(6)
C10 N2 La1 74.6(3)
C13 N2 La1 79.9(3)
C8 N2 La1 107.4(3)
C15 N3 C18 105.5(5)
C15 N3 La1 138.9(4)
C18 N3 La1 115.6(4)
C19 N4 C20 118.4(5)
C19 N4 La1 110.9(4)
C20 N4 La1 130.7(4)
C27 N5 C24 105.0(5)
C27 N5 La1 114.8(4)
C24 N5 La1 139.8(4)
C28 N6 C29 119.7(5)
C28 N6 La1 111.6(4)
C29 N6 La1 128.7(3)

loop_
_geom_bond_atom_site_label_1
_geom_bond_atom_site_label_2
_geom_bond_distance
C1 C2 1.379(10)
C1 C6 1.407(8)
C1 H1 0.9300
C2 C3 1.367(11)
C2 H2 0.9300
C3 C4 1.385(10)
C3 H3 0.9300
C4 C5 1.382(9)
C4 H4 0.9300
C5 C6 1.393(8)
C5 H5 0.9300
C6 N1 1.389(8)
C7 N1 1.446(8)
C7 C8 1.530(9)
C7 H7A 0.9700
C7 H7B 0.9700
C8 N2 1.461(8)
C8 H8A 0.9700
C8 H8B 0.9700
C9 C10 1.485(9)
C9 H9A 0.9600
C9 H9B 0.9600
C9 H9C 0.9600
C10 C11 1.364(9)
C10 N2 1.372(8)
C10 La1 2.972(5)
C11 C12 1.412(9)
C11 La1 2.987(6)
C11 H11 0.9300
C12 C13 1.376(9)
C12 La1 3.074(6)
C12 H12 0.9300
C13 N2 1.387(8)
C13 C14 1.479(9)
C13 La1 3.100(5)
C14 H14A 0.9600
C14 H14B 0.9600
C14 H14C 0.9600
C15 N3 1.355(7)
C15 C16 1.379(9)
C15 H15 0.9300
C16 C17 1.373(10)
C16 H16 0.9300
C17 C18 1.368(9)
C17 H17 0.9300
C18 N3 1.365(7)
C18 C19 1.424(8)
C19 N4 1.288(8)
C19 H19 0.9300
C20 N4 1.496(7)
C20 C22 1.497(10)
C20 C23 1.511(10)
C20 C21 1.534(9)
C21 H21A 0.9600
C21 H21B 0.9600
C21 H21C 0.9600
C22 H22A 0.9600
C22 H22B 0.9600
C22 H22C 0.9600
C23 H23A 0.9600
C23 H23B 0.9600
C23 H23C 0.9600
C24 N5 1.360(8)
C24 C25 1.371(10)
C24 H24 0.9300
C25 C26 1.374(11)
C25 H25 0.9300
C26 C27 1.391(9)
C26 H26 0.9300
C27 N5 1.357(7)
C27 C28 1.419(8)
C28 N6 1.283(7)
C28 H28 0.9300
C29 N6 1.482(7)
C29 C31 1.515(9)
C29 C30 1.517(8)
C29 C32 1.522(9)
C30 H30A 0.9600
C30 H30B 0.9600
C30 H30C 0.9600
C31 H31A 0.9600
C31 H31B 0.9600
C31 H31C 0.9600
C32 H32A 0.9600
C32 H32B 0.9600
C32 H32C 0.9600
La1 N1 2.414(5)
La1 N3 2.519(5)
La1 N5 2.522(5)
La1 N6 2.656(4)
La1 N4 2.711(5)
La1 N2 3.025(4)

loop_
_geom_torsion_atom_site_label_1
_geom_torsion_atom_site_label_2
_geom_torsion_atom_site_label_3
_geom_torsion_atom_site_label_4
_geom_torsion
C6 C1 C2 C3 0.5(10)
C1 C2 C3 C4 0.4(11)
C2 C3 C4 C5 0.1(10)
C3 C4 C5 C6 -1.7(9)
C4 C5 C6 N1 -179.3(5)
C4 C5 C6 C1 2.6(8)
C2 C1 C6 N1 -179.9(6)
C2 C1 C6 C5 -2.0(9)
N1 C7 C8 N2 52.6(8)
N2 C10 C11 C12 0.6(6)
C9 C10 C11 C12 -179.1(6)
La1 C10 C11 C12 74.5(4)
N2 C10 C11 La1 -73.9(4)
C9 C10 C11 La1 106.4(6)
C10 C11 C12 C13 -0.9(6)
La1 C11 C12 C13 71.0(4)
C10 C11 C12 La1 -71.8(4)
C11 C12 C13 N2 0.8(6)
La1 C12 C13 N2 68.3(4)
C11 C12 C13 C14 175.9(6)
La1 C12 C13 C14 -116.5(7)
C11 C12 C13 La1 -67.5(4)
N3 C15 C16 C17 -0.4(9)
C15 C16 C17 C18 0.6(10)
C16 C17 C18 N3 -0.7(9)
C16 C17 C18 C19 175.9(7)
N3 C18 C19 N4 -0.9(10)
C17 C18 C19 N4 -177.0(7)
N5 C24 C25 C26 -1.5(10)
C24 C25 C26 C27 1.0(9)
C25 C26 C27 N5 -0.1(9)
C25 C26 C27 C28 -179.3(7)
N5 C27 C28 N6 3.1(10)
C26 C27 C28 N6 -177.8(7)
C11 C10 La1 N1 -171.0(4)
N2 C10 La1 N1 -60.0(3)
C9 C10 La1 N1 62.4(5)
C11 C10 La1 N3 -88.7(4)
N2 C10 La1 N3 22.3(4)
C9 C10 La1 N3 144.7(4)
C11 C10 La1 N5 79.0(4)
N2 C10 La1 N5 -170.0(4)
C9 C10 La1 N5 -47.7(5)
C11 C10 La1 N6 114.2(4)
N2 C10 La1 N6 -134.9(3)
C9 C10 La1 N6 -12.5(6)
C11 C10 La1 N4 -14.4(4)
N2 C10 La1 N4 96.5(4)
C9 C10 La1 N4 -141.1(4)
N2 C10 La1 C11 111.0(6)
C9 C10 La1 C11 -126.7(7)
C11 C10 La1 N2 -111.0(6)
C9 C10 La1 N2 122.4(6)
C11 C10 La1 C12 -37.7(4)
N2 C10 La1 C12 73.2(4)
C9 C10 La1 C12 -164.4(6)
C11 C10 La1 C13 -75.4(4)
N2 C10 La1 C13 35.5(3)
C9 C10 La1 C13 157.9(6)
C10 C11 La1 N1 8.8(4)
C12 C11 La1 N1 -102.5(4)
C10 C11 La1 N3 104.6(4)
C12 C11 La1 N3 -6.7(4)
C10 C11 La1 N5 -99.4(4)
C12 C11 La1 N5 149.3(4)
C10 C11 La1 N6 -114.2(4)
C12 C11 La1 N6 134.4(4)
C10 C11 La1 N4 166.6(4)
C12 C11 La1 N4 55.2(4)
C12 C11 La1 C10 -111.3(6)
C10 C11 La1 N2 37.5(3)
C12 C11 La1 N2 -73.8(4)
C10 C11 La1 C12 111.3(6)
C10 C11 La1 C13 76.0(4)
C12 C11 La1 C13 -35.3(4)
C13 C12 La1 N1 -30.3(4)
C11 C12 La1 N1 83.3(4)
C13 C12 La1 N3 60.3(4)
C11 C12 La1 N3 173.9(4)
C13 C12 La1 N5 -145.7(4)
C11 C12 La1 N5 -32.2(4)
C13 C12 La1 N6 143.5(4)
C11 C12 La1 N6 -102.9(5)
C13 C12 La1 N4 126.4(4)
C11 C12 La1 N4 -120.0(4)
C13 C12 La1 C10 -76.5(4)
C11 C12 La1 C10 37.1(4)
C13 C12 La1 C11 -113.5(6)
C13 C12 La1 N2 -37.3(3)
C11 C12 La1 N2 76.2(4)
C11 C12 La1 C13 113.5(6)
C12 C13 La1 N1 150.5(4)
N2 C13 La1 N1 38.7(3)
C14 C13 La1 N1 -80.7(5)
C12 C13 La1 N3 -116.3(4)
N2 C13 La1 N3 132.0(4)
C14 C13 La1 N3 12.5(5)
C12 C13 La1 N5 42.8(5)
N2 C13 La1 N5 -69.0(4)
C14 C13 La1 N5 171.6(5)
C12 C13 La1 N6 -123.0(6)
N2 C13 La1 N6 125.3(6)
C14 C13 La1 N6 5.8(10)
C12 C13 La1 N4 -49.6(4)
N2 C13 La1 N4 -161.3(4)
C14 C13 La1 N4 79.2(5)
C12 C13 La1 C10 75.7(4)
N2 C13 La1 C10 -36.0(3)
C14 C13 La1 C10 -155.4(6)
C12 C13 La1 C11 37.0(4)
N2 C13 La1 C11 -74.7(4)
C14 C13 La1 C11 165.8(6)
C12 C13 La1 N2 111.7(6)
C14 C13 La1 N2 -119.5(7)
N2 C13 La1 C12 -111.7(6)
C14 C13 La1 C12 128.8(7)
C5 C6 N1 C7 171.6(5)
C1 C6 N1 C7 -10.5(8)
C5 C6 N1 La1 -30.4(7)
C1 C6 N1 La1 147.5(5)
C8 C7 N1 C6 90.2(6)
C8 C7 N1 La1 -70.5(6)
N3 La1 N1 C6 147.9(4)
N5 La1 N1 C6 -9.9(5)
N6 La1 N1 C6 58.1(4)
N4 La1 N1 C6 160.6(4)
C10 La1 N1 C6 -92.9(4)
C11 La1 N1 C6 -97.0(4)
N2 La1 N1 C6 -118.8(5)
C12 La1 N1 C6 -124.1(4)
C13 La1 N1 C6 -136.9(4)
N3 La1 N1 C7 -53.7(4)
N5 La1 N1 C7 148.6(4)
N6 La1 N1 C7 -143.4(4)
N4 La1 N1 C7 -41.0(6)
C10 La1 N1 C7 65.5(4)
C11 La1 N1 C7 61.4(4)
N2 La1 N1 C7 39.7(4)
C12 La1 N1 C7 34.3(4)
C13 La1 N1 C7 21.5(4)
C11 C10 N2 C13 -0.1(6)
C9 C10 N2 C13 179.6(5)
La1 C10 N2 C13 -72.9(4)
C11 C10 N2 C8 173.6(5)
C9 C10 N2 C8 -6.7(8)
La1 C10 N2 C8 100.8(5)
C11 C10 N2 La1 72.8(4)
C9 C10 N2 La1 -107.5(5)
C12 C13 N2 C10 -0.5(6)
C14 C13 N2 C10 -176.0(5)
La1 C13 N2 C10 69.4(4)
C12 C13 N2 C8 -174.1(5)
C14 C13 N2 C8 10.3(8)
La1 C13 N2 C8 -104.3(5)
C12 C13 N2 La1 -69.9(4)
C14 C13 N2 La1 114.6(6)
C7 C8 N2 C10 -98.0(7)
C7 C8 N2 C13 74.8(7)
C7 C8 N2 La1 -15.0(6)
N1 La1 N2 C10 110.1(4)
N3 La1 N2 C10 -160.4(4)
N5 La1 N2 C10 11.0(4)
N6 La1 N2 C10 101.5(5)
N4 La1 N2 C10 -94.2(4)
C11 La1 N2 C10 -37.6(4)
C12 La1 N2 C10 -77.6(4)
C13 La1 N2 C10 -114.3(5)
N1 La1 N2 C13 -135.6(4)
N3 La1 N2 C13 -46.1(4)
N5 La1 N2 C13 125.3(4)
N6 La1 N2 C13 -144.2(4)
N4 La1 N2 C13 20.1(4)
C10 La1 N2 C13 114.3(5)
C11 La1 N2 C13 76.8(4)
C12 La1 N2 C13 36.7(4)
N1 La1 N2 C8 -12.0(4)
N3 La1 N2 C8 77.4(4)
N5 La1 N2 C8 -111.1(4)
N6 La1 N2 C8 -20.6(7)
N4 La1 N2 C8 143.7(4)
C10 La1 N2 C8 -122.1(6)
C11 La1 N2 C8 -159.7(5)
C12 La1 N2 C8 160.3(5)
C13 La1 N2 C8 123.6(6)
C16 C15 N3 C18 0.0(8)
C16 C15 N3 La1 178.9(5)
C17 C18 N3 C15 0.4(7)
C19 C18 N3 C15 -176.3(6)
C17 C18 N3 La1 -178.8(5)
C19 C18 N3 La1 4.4(7)
N1 La1 N3 C15 -8.0(6)
N5 La1 N3 C15 125.5(6)
N6 La1 N3 C15 88.8(6)
N4 La1 N3 C15 177.3(6)
C10 La1 N3 C15 -80.1(6)
C11 La1 N3 C15 -109.4(6)
N2 La1 N3 C15 -70.3(6)
C12 La1 N3 C15 -112.4(6)
C13 La1 N3 C15 -89.5(6)
N1 La1 N3 C18 170.8(4)
N5 La1 N3 C18 -55.7(6)
N6 La1 N3 C18 -92.4(4)
N4 La1 N3 C18 -3.9(4)
C10 La1 N3 C18 98.8(4)
C11 La1 N3 C18 69.5(4)
N2 La1 N3 C18 108.5(4)
C12 La1 N3 C18 66.4(4)
C13 La1 N3 C18 89.4(4)
C18 C19 N4 C20 175.4(5)
C18 C19 N4 La1 -2.8(7)
C22 C20 N4 C19 24.6(9)
C23 C20 N4 C19 146.2(6)
C21 C20 N4 C19 -99.0(7)
C22 C20 N4 La1 -157.7(6)
C23 C20 N4 La1 -36.1(7)
C21 C20 N4 La1 78.7(6)
N1 La1 N4 C19 -10.5(6)
N3 La1 N4 C19 3.4(4)
N5 La1 N4 C19 160.5(4)
N6 La1 N4 C19 93.6(4)
C10 La1 N4 C19 -109.3(4)
C11 La1 N4 C19 -115.7(4)
N2 La1 N4 C19 -80.8(4)
C12 La1 N4 C19 -92.5(4)
C13 La1 N4 C19 -72.0(4)
N1 La1 N4 C20 171.7(4)
N3 La1 N4 C20 -174.5(5)
N5 La1 N4 C20 -17.4(4)
N6 La1 N4 C20 -84.2(4)
C10 La1 N4 C20 72.9(4)
C11 La1 N4 C20 66.5(4)
N2 La1 N4 C20 101.4(4)
C12 La1 N4 C20 89.6(4)
C13 La1 N4 C20 110.1(4)
C26 C27 N5 C24 -0.8(8)
C28 C27 N5 C24 178.5(6)
C26 C27 N5 La1 173.2(5)
C28 C27 N5 La1 -7.5(8)
C25 C24 N5 C27 1.5(8)
C25 C24 N5 La1 -170.1(5)
N1 La1 N5 C27 95.5(4)
N3 La1 N5 C27 -34.5(6)
N6 La1 N5 C27 6.0(4)
N4 La1 N5 C27 -80.8(4)
C10 La1 N5 C27 167.8(4)
C11 La1 N5 C27 -166.1(5)
N2 La1 N5 C27 162.9(4)
C12 La1 N5 C27 -152.1(4)
C13 La1 N5 C27 -170.1(4)
N1 La1 N5 C24 -93.5(7)
N3 La1 N5 C24 136.5(6)
N6 La1 N5 C24 177.0(7)
N4 La1 N5 C24 90.2(7)
C10 La1 N5 C24 -21.1(7)
C11 La1 N5 C24 5.0(7)
N2 La1 N5 C24 -26.0(7)
C12 La1 N5 C24 19.0(7)
C13 La1 N5 C24 1.0(8)
C27 C28 N6 C29 -178.5(6)
C27 C28 N6 La1 2.8(7)
C31 C29 N6 C28 133.7(6)
C30 C29 N6 C28 13.2(8)
C32 C29 N6 C28 -108.3(6)
C31 C29 N6 La1 -47.9(6)
C30 C29 N6 La1 -168.4(5)
C32 C29 N6 La1 70.1(6)
N1 La1 N6 C28 -112.1(4)
N3 La1 N6 C28 156.8(4)
N5 La1 N6 C28 -4.5(4)
N4 La1 N6 C28 90.1(4)
C10 La1 N6 C28 -43.2(6)
C11 La1 N6 C28 11.5(6)
N2 La1 N6 C28 -104.5(5)
C12 La1 N6 C28 73.9(6)
C13 La1 N6 C28 163.3(6)
N1 La1 N6 C29 69.4(5)
N3 La1 N6 C29 -21.7(5)
N5 La1 N6 C29 177.0(5)
N4 La1 N6 C29 -88.4(5)
C10 La1 N6 C29 138.3(5)
C11 La1 N6 C29 -167.0(4)
N2 La1 N6 C29 77.0(6)
C12 La1 N6 C29 -104.6(6)
C13 La1 N6 C29 -15.2(9)
